data_7707053
loop_
_publ_author_name
'Hara, Aoi'
'Kusumoto, Sotaro'
'Sekine, Yoshihiro'
'Harrowfield, Jack'
'Kim, Yang'
'Hayami, Shinya'
'Nakamura, Masaaki'

_publ_section_title
;
 1D Mn(III) coordination polymers exhibiting chiral symmetry breaking and
 weak ferromagnetism.
;
_journal_issue 16
_journal_name_full 'Dalton transactions (Cambridge, England : 2003)'
_journal_page_first 5428
_journal_page_last 5432
_journal_paper_doi 10.1039/d1dt00569c
_journal_volume 50
_journal_year 2021
_chemical_absolute_configuration unk
_chemical_formula_moiety 'C18 H17 I Mn N3 O2'
_chemical_formula_sum 'C18 H17 I Mn N3 O2'
_chemical_formula_weight 489.197
_space_group_crystal_system orthorhombic
_space_group_IT_number 19
_space_group_name_Hall 'P 2ac 2ab'
_space_group_name_H-M_alt 'P 21 21 21'
_symmetry_Int_Tables_number 19
_atom_sites_solution_primary dual
_audit_creation_date 2021-03-16
_audit_creation_method
;
Olex2 1.3
(compiled 2020.11.12 svn.r5f609507 for OlexSys, GUI svn.r6272)
;
_audit_update_record
;
2021-03-16 deposited with the CCDC.	2021-04-01 downloaded from the CCDC.
;
_cell_angle_alpha 90
_cell_angle_beta 90
_cell_angle_gamma 90
_cell_formula_units_Z 4
_cell_length_a 9.5006(4)
_cell_length_b 10.4519(4)
_cell_length_c 17.3947(6)
_cell_measurement_reflns_used 5049
_cell_measurement_temperature 223
_cell_measurement_theta_max 30.6590
_cell_measurement_theta_min 2.3250
_cell_volume 1727.28(11)
_computing_cell_refinement 'CrysAlisPro 1.171.39.45i (Rigaku OD, 2018)'
_computing_data_collection 'CrysAlisPro 1.171.39.45i (Rigaku OD, 2018)'
_computing_data_reduction 'CrysAlisPro 1.171.39.45i (Rigaku OD, 2018)'
_computing_molecular_graphics 'Olex2 1.3 (Dolomanov et al., 2009)'
_computing_publication_material 'Olex2 1.3 (Dolomanov et al., 2009)'
_computing_structure_refinement 'olex2.refine 1.3 (Bourhis et al., 2015)'
_computing_structure_solution 'SHELXT 2014/5 (Sheldrick, 2014)'
_diffrn_ambient_temperature 223
_diffrn_detector 'CCD plate'
_diffrn_measured_fraction_theta_full 0.9978
_diffrn_measured_fraction_theta_max 0.9980
_diffrn_measurement_details
;
List of Runs (angles in degrees, time in seconds):

  # Type    Start    End  Width  t~exp~   \w     \q     \k     \f   Frames
#--------------------------------------------------------------------------
  1  \w    -37.00 -11.00   0.50    7.00    --   20.00  54.00-150.00   52
  2  \w     33.00  59.00   0.50    7.00    --   20.00  54.00-150.00   52
  3  \w     68.00  94.00   0.50    7.00    --   20.00  54.00-150.00   52
  4  \w    -35.00  55.00   0.50    7.00    --   20.00  54.00-180.00  180
  5  \w     60.00  86.00   0.50    7.00    --   20.00  54.00-180.00   52
  6  \w    -73.00 -44.00   0.50    7.00    --   20.00  54.00  60.00   58
  7  \w    -69.00 103.00   0.50    7.00    --   20.00  54.00  90.00  344
;
_diffrn_measurement_device 'two-circle diffractometer'
_diffrn_measurement_device_type 'XtaLAB Mini II'
_diffrn_measurement_method '\w scans'
_diffrn_orient_matrix_type 'CrysAlisPro convention (1999,Acta A55,543-557)'
_diffrn_orient_matrix_UB_11 0.0111724000
_diffrn_orient_matrix_UB_12 0.0621541000
_diffrn_orient_matrix_UB_13 0.0152894000
_diffrn_orient_matrix_UB_21 -0.0079330000
_diffrn_orient_matrix_UB_22 -0.0246439000
_diffrn_orient_matrix_UB_23 0.0377175000
_diffrn_orient_matrix_UB_31 0.0733692000
_diffrn_orient_matrix_UB_32 -0.0120681000
_diffrn_orient_matrix_UB_33 0.0018665000
_diffrn_radiation_monochromator graphite
_diffrn_radiation_probe x-ray
_diffrn_radiation_type 'Mo K\a'
_diffrn_radiation_wavelength 0.71073
_diffrn_reflns_av_R_equivalents 0.0197
_diffrn_reflns_av_unetI/netI 0.0198
_diffrn_reflns_Laue_measured_fraction_full 0.9978
_diffrn_reflns_Laue_measured_fraction_max 0.9980
_diffrn_reflns_limit_h_max 11
_diffrn_reflns_limit_h_min -11
_diffrn_reflns_limit_k_max 13
_diffrn_reflns_limit_k_min -9
_diffrn_reflns_limit_l_max 21
_diffrn_reflns_limit_l_min -21
_diffrn_reflns_number 9519
_diffrn_reflns_point_group_measured_fraction_full 0.9770
_diffrn_reflns_point_group_measured_fraction_max 0.9725
_diffrn_reflns_theta_full 25.2417
_diffrn_reflns_theta_max 26.37
_diffrn_reflns_theta_min 2.27
_diffrn_source 'fine-focus sealed X-ray tube'
_diffrn_source_type 'Rigaku (Mo) X-ray Source'
_exptl_absorpt_coefficient_mu 2.568
_exptl_absorpt_correction_T_max 1.00000
_exptl_absorpt_correction_T_min 0.61749
_exptl_absorpt_correction_type multi-scan
_exptl_absorpt_process_details
;
CrysAlisPro 1.171.39.45i (Rigaku Oxford Diffraction, 2018)
Empirical absorption correction using spherical harmonics,
 implemented in SCALE3 ABSPACK scaling algorithm.
;
_exptl_crystal_colour 'clear dark brown'
_exptl_crystal_colour_lustre clear
_exptl_crystal_colour_modifier dark
_exptl_crystal_colour_primary brown
_exptl_crystal_density_diffrn 1.881
_exptl_crystal_description block
_exptl_crystal_F_000 960.173
_exptl_crystal_size_max 0.5
_exptl_crystal_size_mid 0.2
_exptl_crystal_size_min 0.1
_refine_diff_density_max 0.4141
_refine_diff_density_min -0.4846
_refine_diff_density_rms 0.0854
_refine_ls_abs_structure_details 'Flack, H. D. (1983). Acta Cryst. A39, 876-881.'
_refine_ls_abs_structure_Flack -0.011(17)
_refine_ls_d_res_high 0.8002
_refine_ls_d_res_low 8.9590
_refine_ls_goodness_of_fit_ref 1.0394
_refine_ls_hydrogen_treatment mixed
_refine_ls_matrix_type full
_refine_ls_number_constraints 27
_refine_ls_number_parameters 232
_refine_ls_number_reflns 3427
_refine_ls_number_restraints 0
_refine_ls_restrained_S_all 1.0394
_refine_ls_R_factor_all 0.0201
_refine_ls_R_factor_gt 0.0191
_refine_ls_shift/su_max 0.0008
_refine_ls_shift/su_mean 0.0001
_refine_ls_structure_factor_coef Fsqd
_refine_ls_weighting_details 'w=1/[\s^2^(Fo^2^)+(0.0295P)^2^+0.5943P] where P=(Fo^2^+2Fc^2^)/3'
_refine_ls_weighting_scheme calc
_refine_ls_wR_factor_gt 0.0490
_refine_ls_wR_factor_ref 0.0494
_reflns_Friedel_coverage 0.938
_reflns_limit_h_max 11
_reflns_limit_h_min -11
_reflns_limit_k_max 13
_reflns_limit_k_min -13
_reflns_limit_l_max 21
_reflns_limit_l_min -21
_reflns_number_gt 3332
_reflns_number_total 3427
_reflns_threshold_expression I>=2u(I)
_cod_data_source_file d1dt00569c2.cif
_cod_data_source_block 190822Mn-I-h
_cod_depositor_comments 'Adding full bibliography for 7707050--7707055.cif.'
_cod_original_sg_symbol_Hall ' P 2ac 2ab'
_cod_database_code 7707053
_chemical_oxdiff_formula 'Mn N O I C'
_chemical_oxdiff_usercomment '223 K'
_reflns_odcompleteness_completeness 99.76
_reflns_odcompleteness_iscentric 1
_reflns_odcompleteness_theta 26.32
_olex2_refinement_description
;
1. Fixed Uiso
 At 1.2 times of:
  All C(H) groups, All C(H,H) groups
 At 1.5 times of:
  All C(H,H,H) groups
2.a Secondary CH2 refined with riding coordinates:
 C8(H8a,H8b)
2.b Aromatic/amide H refined with riding coordinates:
 C12(H12), C3(H3a), C5(H5), C14(H14), C15(H15), C17(H17), C16(H16), C2(H2)
2.c Idealised Me refined as rotating group:
 C10(H10a,H10b,H10c), C11(H11a,H11b,H11c)
;
_olex2_submission_special_instructions 'No special instructions were received'
_oxdiff_exptl_absorpt_empirical_details
;
Empirical correction (ABSPACK) includes:
- Absorption correction using spherical harmonics
- Frame scaling
;
_oxdiff_exptl_absorpt_empirical_full_max 1.573
_oxdiff_exptl_absorpt_empirical_full_min 0.777

loop_
_space_group_symop_id
_space_group_symop_operation_xyz
1 x,y,z
2 x+1/2,-y+1/2,-z
3 -x,y+1/2,-z+1/2
4 -x+1/2,-y,z+1/2

loop_
_atom_site_label
_atom_site_type_symbol
_atom_site_fract_x
_atom_site_fract_y
_atom_site_fract_z
_atom_site_U_iso_or_equiv
_atom_site_adp_type
_atom_site_occupancy
_atom_site_refinement_flags_posn
I1 I 0.88057(2) -0.029160(19) 0.191222(10) 0.03303(6) Uani 1.000000 .
Mn1 Mn 0.55123(4) 0.40564(4) 0.48830(2) 0.01957(9) Uani 1.000000 .
O2 O 0.9472(2) 0.2465(2) 0.45538(11) 0.0260(4) Uani 1.000000 .
N2 N 0.6121(2) 0.50702(19) 0.57931(12) 0.0199(4) Uani 1.000000 .
O1 O 0.5409(2) 0.3663(2) 0.38361(11) 0.0265(4) Uani 1.000000 .
N3 N 0.3855(3) 0.5098(2) 0.48087(13) 0.0251(5) Uani 1.000000 .
N1 N 0.7394(2) 0.3321(2) 0.49684(14) 0.0251(5) Uani 1.000000 .
C13 C 0.4127(3) 0.6518(3) 0.58913(15) 0.0211(5) Uani 1.000000 .
C9 C 0.7568(3) 0.4742(3) 0.60820(15) 0.0230(5) Uani 1.000000 .
C7 C 0.8187(3) 0.2764(3) 0.44436(16) 0.0206(6) Uani 1.000000 .
C18 C 0.3327(3) 0.6013(3) 0.52700(15) 0.0207(5) Uani 1.000000 .
C12 C 0.5480(3) 0.6043(3) 0.60896(15) 0.0229(5) Uani 1.000000 .
H12 H 0.5962(3) 0.6485(3) 0.64796(15) 0.0275(6) Uiso 1.000000 R
C1 C 0.6204(3) 0.2849(2) 0.34471(14) 0.0222(5) Uani 1.000000 .
C3 C 0.6408(3) 0.1532(3) 0.23034(16) 0.0299(6) Uani 1.000000 .
H3a H 0.6020(3) 0.1224(3) 0.18421(16) 0.0359(8) Uiso 1.000000 R
C5 C 0.8289(3) 0.1557(3) 0.32273(15) 0.0240(6) Uani 1.000000 .
H5 H 0.9185(3) 0.1278(3) 0.33818(15) 0.0287(7) Uiso 1.000000 R
C14 C 0.3589(3) 0.7539(3) 0.63298(16) 0.0280(6) Uani 1.000000 .
H14 H 0.4140(3) 0.7880(3) 0.67287(16) 0.0336(7) Uiso 1.000000 R
C15 C 0.2287(3) 0.8048(3) 0.61922(17) 0.0292(6) Uani 1.000000 .
H15 H 0.1943(3) 0.8730(3) 0.64894(17) 0.0351(8) Uiso 1.000000 R
C17 C 0.1977(3) 0.6545(3) 0.51516(17) 0.0256(6) Uani 1.000000 .
H17 H 0.1406(3) 0.6218(3) 0.47566(17) 0.0307(7) Uiso 1.000000 R
C16 C 0.1480(3) 0.7523(3) 0.55958(17) 0.0273(6) Uani 1.000000 .
H16 H 0.0576(3) 0.7852(3) 0.54994(17) 0.0328(7) Uiso 1.000000 R
C6 C 0.7543(3) 0.2428(3) 0.36895(15) 0.0207(5) Uani 1.000000 .
C2 C 0.5686(3) 0.2405(3) 0.27402(16) 0.0281(6) Uani 1.000000 .
H2 H 0.4818(3) 0.2715(3) 0.25607(16) 0.0337(7) Uiso 1.000000 R
C10 C 0.8604(3) 0.5733(3) 0.5772(2) 0.0392(8) Uani 1.000000 .
H10a H 0.8612(19) 0.5699(16) 0.5215(2) 0.0588(11) Uiso 1.000000 GR
H10b H 0.8318(14) 0.6579(4) 0.5939(12) 0.0588(11) Uiso 1.000000 GR
H10c H 0.9539(5) 0.5549(14) 0.5966(11) 0.0588(11) Uiso 1.000000 GR
C4 C 0.7718(3) 0.1108(3) 0.25486(16) 0.0270(6) Uani 1.000000 .
C11 C 0.7617(3) 0.4685(3) 0.69533(17) 0.0357(6) Uani 1.000000 .
H11a H 0.733(2) 0.5505(8) 0.71635(17) 0.0536(10) Uiso 1.000000 GR
H11b H 0.6980(19) 0.4025(16) 0.71344(18) 0.0536(10) Uiso 1.000000 GR
H11c H 0.8568(6) 0.449(2) 0.71189(18) 0.0536(10) Uiso 1.000000 GR
C8 C 0.7918(3) 0.3433(3) 0.57629(17) 0.0307(6) Uani 1.000000 .
H8a H 0.7484(3) 0.2771(3) 0.60840(17) 0.0369(8) Uiso 1.000000 R
H8b H 0.8940(3) 0.3304(3) 0.57706(17) 0.0369(8) Uiso 1.000000 R
H3 H 0.330(3) 0.490(3) 0.4520(17) 0.019(8) Uiso 1.000000 .

loop_
_atom_site_aniso_label
_atom_site_aniso_U_11
_atom_site_aniso_U_22
_atom_site_aniso_U_33
_atom_site_aniso_U_12
_atom_site_aniso_U_13
_atom_site_aniso_U_23
I1 0.04071(11) 0.03263(10) 0.02574(9) 0.00497(9) -0.00154(8) -0.00605(8)
Mn1 0.01465(18) 0.02309(19) 0.02097(18) 0.00085(16) -0.00151(15) -0.00348(17)
O2 0.0196(10) 0.0285(10) 0.0300(10) 0.0042(8) -0.0041(8) -0.0050(9)
N2 0.0169(10) 0.0217(11) 0.0213(10) -0.0007(9) -0.0025(9) -0.0004(8)
O1 0.0215(9) 0.0363(11) 0.0216(9) 0.0057(9) -0.0016(8) -0.0023(8)
N3 0.0186(11) 0.0303(12) 0.0263(11) 0.0028(10) -0.0056(10) -0.0075(10)
N1 0.0211(11) 0.0304(12) 0.0238(12) 0.0049(10) -0.0047(9) -0.0051(10)
C13 0.0200(14) 0.0193(12) 0.0242(13) -0.0010(10) 0.0011(10) -0.0001(11)
C9 0.0176(12) 0.0284(13) 0.0231(12) 0.0026(12) -0.0038(10) -0.0001(12)
C7 0.0166(13) 0.0179(12) 0.0273(14) 0.0007(10) -0.0014(10) 0.0000(11)
C18 0.0173(12) 0.0208(12) 0.0240(13) -0.0011(10) 0.0007(9) 0.0031(11)
C12 0.0223(13) 0.0234(13) 0.0231(12) -0.0013(12) -0.0027(11) -0.0017(11)
C1 0.0202(12) 0.0243(12) 0.0221(12) -0.0012(11) 0.0021(11) 0.0026(10)
C3 0.0314(16) 0.0386(16) 0.0197(13) -0.0037(13) -0.0022(11) -0.0037(12)
C5 0.0227(13) 0.0257(13) 0.0235(14) 0.0018(11) 0.0007(10) -0.0006(11)
C14 0.0298(16) 0.0304(14) 0.0237(13) 0.0032(13) -0.0001(11) -0.0027(12)
C15 0.0316(16) 0.0294(15) 0.0267(14) 0.0068(13) 0.0032(12) -0.0015(12)
C17 0.0205(13) 0.0282(14) 0.0281(14) 0.0002(11) -0.0028(11) 0.0011(12)
C16 0.0222(15) 0.0295(14) 0.0302(14) 0.0063(12) 0.0025(11) 0.0034(12)
C6 0.0207(13) 0.0209(12) 0.0204(13) -0.0015(11) 0.0006(10) 0.0007(11)
C2 0.0222(14) 0.0372(16) 0.0247(13) 0.0004(12) -0.0051(11) 0.0031(13)
C10 0.0253(16) 0.0460(18) 0.0463(18) -0.0068(14) -0.0050(14) 0.0059(15)
C4 0.0307(15) 0.0262(14) 0.0240(13) 0.0034(12) 0.0028(11) -0.0046(12)
C11 0.0360(16) 0.0428(16) 0.0284(14) 0.0091(15) -0.0042(13) -0.0035(17)
C8 0.0318(16) 0.0326(15) 0.0278(15) 0.0082(13) -0.0073(12) -0.0004(13)

loop_
_atom_type_symbol
_atom_type_scat_dispersion_real
_atom_type_scat_dispersion_imag
_atom_type_scat_Cromer_Mann_a1
_atom_type_scat_Cromer_Mann_a2
_atom_type_scat_Cromer_Mann_a3
_atom_type_scat_Cromer_Mann_a4
_atom_type_scat_Cromer_Mann_b1
_atom_type_scat_Cromer_Mann_b2
_atom_type_scat_Cromer_Mann_b3
_atom_type_scat_Cromer_Mann_b4
_atom_type_scat_Cromer_Mann_c
_atom_type_scat_source
_atom_type_scat_dispersion_source
C 0.00347 0.00161 2.31000 1.02000 1.58860 0.86500 20.84390 10.20750 0.56870 51.65120 0.215599998832 'International Tables Volume C Table 6.1.1.4 (pp. 500-502)' 'Henke, Gullikson and Davis, At. Data and Nucl. Data Tables, 1993, 54, 2'
I -0.41187 1.83264 20.14720 18.99490 7.51380 2.27350 4.34700 0.38140 27.76600 66.87760 4.07119989395 'International Tables Volume C Table 6.1.1.4 (pp. 500-502)' 'Henke, Gullikson and Davis, At. Data and Nucl. Data Tables, 1993, 54, 2'
H 0.00000 0.00000 0.49300 0.32291 0.14019 0.04081 10.51090 26.12570 3.14236 57.79970 0.0030380000826 'International Tables Volume C Table 6.1.1.4 (pp. 500-502)' 'Henke, Gullikson and Davis, At. Data and Nucl. Data Tables, 1993, 54, 2'
Mn 0.34779 0.73263 11.28190 7.35730 3.01930 2.24410 5.34090 0.34320 17.86740 83.75430 1.089599967 'International Tables Volume C Table 6.1.1.4 (pp. 500-502)' 'Henke, Gullikson and Davis, At. Data and Nucl. Data Tables, 1993, 54, 2'
O 0.01158 0.00611 3.04850 2.28680 1.54630 0.86700 13.27710 5.70110 0.32390 32.90890 0.250800013542 'International Tables Volume C Table 6.1.1.4 (pp. 500-502)' 'Henke, Gullikson and Davis, At. Data and Nucl. Data Tables, 1993, 54, 2'
N 0.00653 0.00323 12.21260 3.13220 2.01250 1.16630 0.00570 9.89330 28.99750 0.58260 -11.5290002823 'International Tables Volume C Table 6.1.1.4 (pp. 500-502)' 'Henke, Gullikson and Davis, At. Data and Nucl. Data Tables, 1993, 54, 2'

loop_
_geom_angle_atom_site_label_1
_geom_angle_atom_site_label_2
_geom_angle_atom_site_label_3
_geom_angle
_geom_angle_site_symmetry_1
_geom_angle_site_symmetry_3
_geom_angle_publ_flag
N2 Mn1 O2 99.65(8) . 2_456 ?
O1 Mn1 O2 105.17(8) . 2_456 ?
O1 Mn1 N2 155.08(9) . . ?
N3 Mn1 O2 94.25(9) . 2_456 ?
N3 Mn1 N2 89.43(9) . . ?
N3 Mn1 O1 90.93(9) . . ?
N1 Mn1 O2 95.58(9) . 2_456 ?
N1 Mn1 N2 83.27(9) . . ?
N1 Mn1 O1 92.04(9) . . ?
N1 Mn1 N3 168.61(10) . . ?
C7 O2 Mn1 134.62(18) . 2_556 ?
C9 N2 Mn1 114.21(16) . . ?
C12 N2 Mn1 126.78(18) . . ?
C12 N2 C9 118.5(2) . . ?
C1 O1 Mn1 127.56(17) . . ?
C18 N3 Mn1 132.01(19) . . ?
H3 N3 Mn1 117(2) . . ?
H3 N3 C18 109(2) . . ?
C7 N1 Mn1 130.1(2) . . ?
C8 N1 Mn1 110.48(18) . . ?
C8 N1 C7 119.4(2) . . ?
C12 C13 C18 122.6(2) . . ?
C14 C13 C18 119.9(2) . . ?
C14 C13 C12 117.5(2) . . ?
C10 C9 N2 108.5(2) . . ?
C11 C9 N2 111.8(2) . . ?
C11 C9 C10 111.1(3) . . ?
C8 C9 N2 106.5(2) . . ?
C8 C9 C10 110.0(2) . . ?
C8 C9 C11 108.9(3) . . ?
N1 C7 O2 123.4(3) . . ?
C6 C7 O2 117.9(2) . . ?
C6 C7 N1 118.7(2) . . ?
C13 C18 N3 121.2(2) . . ?
C17 C18 N3 122.1(2) . . ?
C17 C18 C13 116.7(2) . . ?
C13 C12 N2 127.2(2) . . ?
H12 C12 N2 116.40(15) . . ?
H12 C12 C13 116.40(15) . . ?
C6 C1 O1 124.2(2) . . ?
C2 C1 O1 117.4(3) . . ?
C2 C1 C6 118.4(3) . . ?
C2 C3 H3a 120.31(17) . . ?
C4 C3 H3a 120.31(17) . . ?
C4 C3 C2 119.4(3) . . ?
C6 C5 H5 119.63(16) . . ?
C4 C5 H5 119.63(17) . . ?
C4 C5 C6 120.7(3) . . ?
H14 C14 C13 119.05(16) . . ?
C15 C14 C13 121.9(3) . . ?
C15 C14 H14 119.05(18) . . ?
H15 C15 C14 120.90(18) . . ?
C16 C15 C14 118.2(3) . . ?
C16 C15 H15 120.90(17) . . ?
H17 C17 C18 119.12(16) . . ?
C16 C17 C18 121.8(3) . . ?
C16 C17 H17 119.12(17) . . ?
C17 C16 C15 121.5(3) . . ?
H16 C16 C15 119.27(17) . . ?
H16 C16 C17 119.27(17) . . ?
C1 C6 C7 124.0(2) . . ?
C5 C6 C7 116.7(2) . . ?
C5 C6 C1 119.0(2) . . ?
C3 C2 C1 122.0(3) . . ?
H2 C2 C1 118.98(17) . . ?
H2 C2 C3 118.98(17) . . ?
H10a C10 C9 109.5 . . ?
H10b C10 C9 109.5 . . ?
H10b C10 H10a 109.5 . . ?
H10c C10 C9 109.5 . . ?
H10c C10 H10a 109.5 . . ?
H10c C10 H10b 109.5 . . ?
C3 C4 I1 120.0(2) . . ?
C5 C4 I1 119.5(2) . . ?
C5 C4 C3 120.4(3) . . ?
H11a C11 C9 109.5 . . ?
H11b C11 C9 109.5 . . ?
H11b C11 H11a 109.5 . . ?
H11c C11 C9 109.5 . . ?
H11c C11 H11a 109.5 . . ?
H11c C11 H11b 109.5 . . ?
C9 C8 N1 109.9(2) . . ?
H8a C8 N1 109.68(16) . . ?
H8a C8 C9 109.68(16) . . ?
H8b C8 N1 109.68(15) . . ?
H8b C8 C9 109.68(16) . . ?
H8b C8 H8a 108.2 . . ?

loop_
_geom_bond_atom_site_label_1
_geom_bond_atom_site_label_2
_geom_bond_distance
_geom_bond_site_symmetry_2
_geom_bond_publ_flag
I1 C4 2.106(3) . ?
Mn1 O2 2.113(2) 2_456 ?
Mn1 N2 1.991(2) . ?
Mn1 O1 1.8695(19) . ?
Mn1 N3 1.918(2) . ?
Mn1 N1 1.952(2) . ?
O2 C7 1.275(3) . ?
N2 C9 1.504(3) . ?
N2 C12 1.292(3) . ?
O1 C1 1.324(3) . ?
N3 C18 1.346(3) . ?
N3 H3 0.76(3) . ?
N1 C7 1.319(4) . ?
N1 C8 1.474(4) . ?
C13 C18 1.422(4) . ?
C13 C12 1.421(4) . ?
C13 C14 1.408(4) . ?
C9 C10 1.526(4) . ?
C9 C11 1.517(4) . ?
C9 C8 1.514(4) . ?
C7 C6 1.489(4) . ?
C18 C17 1.413(4) . ?
C12 H12 0.9400 . ?
C1 C6 1.411(4) . ?
C1 C2 1.403(4) . ?
C3 H3a 0.9400 . ?
C3 C2 1.371(4) . ?
C3 C4 1.388(4) . ?
C5 H5 0.9400 . ?
C5 C6 1.405(4) . ?
C5 C4 1.381(4) . ?
C14 H14 0.9400 . ?
C14 C15 1.368(4) . ?
C15 H15 0.9400 . ?
C15 C16 1.402(4) . ?
C17 H17 0.9400 . ?
C17 C16 1.366(4) . ?
C16 H16 0.9400 . ?
C2 H2 0.9400 . ?
C10 H10a 0.9700 . ?
C10 H10b 0.9700 . ?
C10 H10c 0.9700 . ?
C11 H11a 0.9700 . ?
C11 H11b 0.9700 . ?
C11 H11c 0.9700 . ?
C8 H8a 0.9800 . ?
C8 H8b 0.9800 . ?

loop_
_geom_torsion_atom_site_label_1
_geom_torsion_atom_site_label_2
_geom_torsion_atom_site_label_3
_geom_torsion_atom_site_label_4
_geom_torsion
_geom_torsion_site_symmetry_1
_geom_torsion_site_symmetry_2
_geom_torsion_site_symmetry_3
_geom_torsion_site_symmetry_4
_geom_torsion_publ_flag
I1 C4 C3 C2 177.3(2) . . . . ?
I1 C4 C5 C6 -175.7(2) . . . . ?
Mn1 O2 C7 N1 79.5(3) 2_556 . . . ?
Mn1 O2 C7 C6 -98.6(3) 2_556 . . . ?
Mn1 N2 C9 C10 99.2(2) . . . . ?
Mn1 N2 C9 C11 -138.1(2) . . . . ?
Mn1 N2 C9 C8 -19.22(18) . . . . ?
Mn1 N2 C12 C13 7.7(3) . . . . ?
Mn1 O1 C1 C6 -20.9(2) . . . . ?
Mn1 O1 C1 C2 160.6(2) . . . . ?
Mn1 N3 C18 C13 10.3(3) . . . . ?
Mn1 N3 C18 C17 -171.4(2) . . . . ?
Mn1 N1 C7 O2 171.0(2) . . . . ?
Mn1 N1 C7 C6 -10.9(3) . . . . ?
Mn1 N1 C8 C9 -42.58(19) . . . . ?
O2 C7 N1 C8 -10.0(3) . . . . ?
O2 C7 C6 C1 -171.0(2) . . . . ?
O2 C7 C6 C5 14.1(3) . . . . ?
N2 C9 C8 N1 38.9(2) . . . . ?
N2 C12 C13 C18 -5.4(3) . . . . ?
N2 C12 C13 C14 175.5(3) . . . . ?
O1 C1 C6 C7 5.1(3) . . . . ?
O1 C1 C6 C5 179.9(3) . . . . ?
O1 C1 C2 C3 -178.1(2) . . . . ?
N3 C18 C13 C12 -3.7(3) . . . . ?
N3 C18 C13 C14 175.4(3) . . . . ?
N3 C18 C17 C16 -176.3(3) . . . . ?
N1 C7 C6 C1 10.8(3) . . . . ?
N1 C7 C6 C5 -164.1(3) . . . . ?
N1 C8 C9 C10 -78.5(3) . . . . ?
N1 C8 C9 C11 159.6(2) . . . . ?
C13 C18 C17 C16 2.0(3) . . . . ?
C13 C14 C15 C16 0.1(3) . . . . ?
C7 C6 C1 C2 -176.5(3) . . . . ?
C7 C6 C5 C4 174.6(2) . . . . ?
C18 C17 C16 C15 0.0(3) . . . . ?
C1 C6 C5 C4 -0.6(3) . . . . ?
C1 C2 C3 C4 -2.6(3) . . . . ?
C3 C4 C5 C6 1.4(3) . . . . ?
C14 C15 C16 C17 -1.1(3) . . . . ?
